data_7718226
loop_
_publ_author_name
'Anzai, Togo'
'Sugamata, Koh'
'Sasamori, Takahiro'

_publ_section_title
;
 Monomeric tri-coordinated bis(ferrocenyl)haloalumanes.
;
_journal_issue 4
_journal_name_full 'Dalton transactions (Cambridge, England : 2003)'
_journal_page_first 1360
_journal_page_last 1364
_journal_paper_doi 10.1039/d4dt03233k
_journal_volume 54
_journal_year 2025
_chemical_formula_moiety 'C38 H49 Al Br2 Fe'
_chemical_formula_sum 'C38 H49 Al Br2 Fe'
_chemical_formula_weight 748.42
_space_group_crystal_system triclinic
_space_group_IT_number 2
_space_group_name_Hall '-P 1'
_space_group_name_H-M_alt 'P -1'
_atom_sites_solution_hydrogens geom
_audit_block_doi 10.5517/ccdc.csd.cc2lnrmn
_audit_creation_method SHELXL-2018/1
_audit_update_record
;
2024-11-16 deposited with the CCDC.	2025-01-03 downloaded from the CCDC.
;
_cell_angle_alpha 89.361(5)
_cell_angle_beta 81.596(5)
_cell_angle_gamma 85.812(5)
_cell_formula_units_Z 2
_cell_length_a 9.6531(6)
_cell_length_b 13.4278(9)
_cell_length_c 14.0646(9)
_cell_measurement_reflns_used 9028
_cell_measurement_temperature 103(2)
_cell_measurement_theta_max 28.8110
_cell_measurement_theta_min 2.0790
_cell_volume 1798.7(2)
_computing_cell_refinement 'CrysAlisPro 1.171.41.93a (Rigaku Oxford Diffraction, 2020)'
_computing_data_collection 'APEX2 (Bruker AXS, 2006)'
_computing_data_reduction 'CrysAlisPro 1.171.41.93a (Rigaku Oxford Diffraction, 2020)'
_computing_molecular_graphics 'Yadokari-XG 2011 (Wakita Nemoto et al., 2011)'
_computing_publication_material 'Yadokari-XG 2011 (Wakita Nemoto et al., 2011)'
_computing_structure_refinement 'SHELXL-2018/1 (Sheldrick, 2018)'
_computing_structure_solution 'SHELXT 2018/2 (Sheldrick, 2018)'
_diffrn_ambient_temperature 103(2)
_diffrn_detector_area_resol_mean 8.333
_diffrn_measured_fraction_theta_full 0.998
_diffrn_measured_fraction_theta_max 0.996
_diffrn_measurement_device_type 'Bruker APEXII CCD area detector'
_diffrn_measurement_method 'phi and omega scans'
_diffrn_radiation_monochromator 'Bruker Helios multilayer confocal mirror'
_diffrn_radiation_source 'Incoatec ImS'
_diffrn_radiation_type MoK\a
_diffrn_radiation_wavelength 0.71073
_diffrn_reflns_av_R_equivalents 0.2144
_diffrn_reflns_av_unetI/netI 0.2148
_diffrn_reflns_Laue_measured_fraction_full 0.998
_diffrn_reflns_Laue_measured_fraction_max 0.996
_diffrn_reflns_limit_h_max 12
_diffrn_reflns_limit_h_min -12
_diffrn_reflns_limit_k_max 16
_diffrn_reflns_limit_k_min -16
_diffrn_reflns_limit_l_max 17
_diffrn_reflns_limit_l_min -17
_diffrn_reflns_number 27658
_diffrn_reflns_point_group_measured_fraction_full 0.998
_diffrn_reflns_point_group_measured_fraction_max 0.996
_diffrn_reflns_theta_full 25.242
_diffrn_reflns_theta_max 26.373
_diffrn_reflns_theta_min 2.110
_exptl_absorpt_coefficient_mu 2.689
_exptl_absorpt_correction_T_max 0.924
_exptl_absorpt_correction_T_min 0.814
_exptl_absorpt_correction_type sphere
_exptl_absorpt_process_details
;
CrysAlisPro 1.171.43.90 (Rigaku Oxford Diffraction, 2023)
Spherical absorption correction
using equivalent radius and absorption coefficient.
Empirical absorption correction using spherical harmonics,
implemented in SCALE3 ABSPACK scaling algorithm.
;
_exptl_crystal_colour orange
_exptl_crystal_density_diffrn 1.382
_exptl_crystal_description prism
_exptl_crystal_F_000 772
_exptl_crystal_size_max 0.080
_exptl_crystal_size_mid 0.050
_exptl_crystal_size_min 0.030
_exptl_crystal_size_rad 0.050
_refine_diff_density_max 1.017
_refine_diff_density_min -0.650
_refine_diff_density_rms 0.139
_refine_ls_extinction_method none
_refine_ls_goodness_of_fit_ref 1.126
_refine_ls_hydrogen_treatment constr
_refine_ls_matrix_type full
_refine_ls_number_parameters 407
_refine_ls_number_reflns 7331
_refine_ls_number_restraints 66
_refine_ls_restrained_S_all 1.121
_refine_ls_R_factor_all 0.2521
_refine_ls_R_factor_gt 0.1355
_refine_ls_shift/su_max 0.000
_refine_ls_shift/su_mean 0.000
_refine_ls_structure_factor_coef Fsqd
_refine_ls_weighting_details 'w=1/[\s^2^(Fo^2^)+(0.0577P)^2^+12.8062P] where P=(Fo^2^+2Fc^2^)/3'
_refine_ls_weighting_scheme calc
_refine_ls_wR_factor_gt 0.2051
_refine_ls_wR_factor_ref 0.2467
_reflns_Friedel_coverage 0.000
_reflns_number_gt 3500
_reflns_number_total 7331
_reflns_threshold_expression 'I > 2\s(I)'
_cod_data_source_file d4dt03233k3.cif
_cod_data_source_block fcalbr
_cod_database_code 7718226
_shelx_shelxl_version_number 2018/1
_shelx_space_group_comment
;
The symmetry employed for this shelxl refinement is uniquely defined
by the following loop, which should always be used as a source of
symmetry information in preference to the above space-group names.
They are only intended as comments.
;
_shelx_estimated_absorpt_t_min 0.814
_shelx_estimated_absorpt_t_max 0.924

loop_
_space_group_symop_operation_xyz
'x, y, z'
'-x, -y, -z'

loop_
_atom_site_label
_atom_site_type_symbol
_atom_site_fract_x
_atom_site_fract_y
_atom_site_fract_z
_atom_site_U_iso_or_equiv
_atom_site_adp_type
_atom_site_occupancy
_atom_site_site_symmetry_order
_atom_site_calc_flag
_atom_site_refinement_flags_posn
_atom_site_refinement_flags_adp
_atom_site_refinement_flags_occupancy
_atom_site_disorder_assembly
_atom_site_disorder_group
Al1 Al 1.0570(4) 0.4427(3) 0.0662(3) 0.0379(10) Uani 1 1 d . . . . .
Br1 Br 1.20230(14) 0.51023(12) 0.15947(10) 0.0461(4) Uani 1 1 d . . . . .
Br2 Br 1.04616(15) 0.27488(11) 0.06869(10) 0.0447(4) Uani 1 1 d . . . . .
C1 C 0.8679(12) 0.5225(9) 0.0815(8) 0.033(3) Uani 1 1 d . . . . .
C2 C 0.8450(14) 0.6135(10) 0.1422(8) 0.040(3) Uani 1 1 d . . . . .
H1 H 0.915167 0.654814 0.156186 0.048 Uiso 1 1 calc R U . . .
C3 C 0.6980(14) 0.6276(10) 0.1756(9) 0.045(4) Uani 1 1 d . . . . .
H2 H 0.652527 0.680668 0.215129 0.053 Uiso 1 1 calc R U . . .
C4 C 0.6337(15) 0.5500(11) 0.1401(9) 0.048(4) Uani 1 1 d . . . . .
H3 H 0.535856 0.541375 0.151386 0.057 Uiso 1 1 calc R U . . .
C5 C 0.7361(14) 0.4856(10) 0.0845(9) 0.043(3) Uani 1 1 d . . . . .
H4 H 0.717839 0.426192 0.053873 0.052 Uiso 1 1 calc R U . . .
Fe1 Fe 0.77732(19) 0.49346(15) 0.22259(13) 0.0365(5) Uani 1 1 d . . . . .
C6 C 0.7151(13) 0.5052(10) 0.3692(9) 0.037(3) Uani 1 1 d . . . . .
C7 C 0.6556(13) 0.4249(9) 0.3316(8) 0.036(3) Uani 1 1 d . . . . .
H5 H 0.557685 0.418712 0.334411 0.043 Uiso 1 1 calc R U . . .
C8 C 0.7622(12) 0.3543(10) 0.2886(8) 0.034(3) Uani 1 1 d . . . . .
C9 C 0.8917(13) 0.3937(10) 0.2986(9) 0.039(3) Uani 1 1 d . . . . .
H6 H 0.981958 0.362348 0.276778 0.047 Uiso 1 1 calc R U . . .
C10 C 0.8655(13) 0.4874(10) 0.3461(9) 0.040(3) Uani 1 1 d . . . . .
H7 H 0.933967 0.530172 0.360081 0.048 Uiso 1 1 calc R U . . .
C11 C 0.6400(14) 0.5961(10) 0.4174(9) 0.038(3) Uani 1 1 d . . . . .
C12 C 0.5068(13) 0.6259(10) 0.3968(8) 0.036(3) Uani 1 1 d . . . . .
H8 H 0.465115 0.586443 0.354685 0.043 Uiso 1 1 calc R U . . .
C13 C 0.4322(13) 0.7129(10) 0.4367(9) 0.040(3) Uani 1 1 d . . . . .
C14 C 0.4952(13) 0.7648(10) 0.5010(8) 0.039(3) Uani 1 1 d . . . . .
H9 H 0.445054 0.822601 0.530473 0.047 Uiso 1 1 calc R U . . .
C15 C 0.6290(14) 0.7372(10) 0.5254(9) 0.041(3) Uani 1 1 d . . . . .
C16 C 0.6981(12) 0.6521(9) 0.4799(9) 0.034(3) Uani 1 1 d . . . . .
H10 H 0.789871 0.631949 0.492856 0.041 Uiso 1 1 calc R U . . .
C17 C 0.2901(13) 0.7464(10) 0.4074(8) 0.039(3) Uani 1 1 d . . . . .
C18 C 0.1885(14) 0.6614(11) 0.4245(10) 0.052(4) Uani 1 1 d . . . . .
H11 H 0.172879 0.644796 0.493123 0.078 Uiso 1 1 calc R U . . .
H12 H 0.098693 0.683537 0.403659 0.078 Uiso 1 1 calc R U . . .
H13 H 0.229667 0.602254 0.387695 0.078 Uiso 1 1 calc R U . . .
C19 C 0.3130(14) 0.7710(11) 0.3012(9) 0.051(4) Uani 1 1 d . . . . .
H14 H 0.222868 0.792818 0.280622 0.077 Uiso 1 1 calc R U . . .
H15 H 0.377007 0.824697 0.289479 0.077 Uiso 1 1 calc R U . . .
H16 H 0.353933 0.711611 0.264675 0.077 Uiso 1 1 calc R U . . .
C20 C 0.2220(13) 0.8396(10) 0.4620(8) 0.044(4) Uani 1 1 d . . . . .
H17 H 0.206211 0.825209 0.531003 0.066 Uiso 1 1 calc R U . . .
H18 H 0.284094 0.894333 0.449707 0.066 Uiso 1 1 calc R U . . .
H19 H 0.131936 0.859034 0.440134 0.066 Uiso 1 1 calc R U . . .
C21 C 0.6983(14) 0.7960(10) 0.5958(9) 0.045(4) Uani 1 1 d . . . . .
C22 C 0.6067(14) 0.8890(10) 0.6364(9) 0.049(4) Uani 1 1 d . . . . .
H20 H 0.586132 0.932966 0.583368 0.073 Uiso 1 1 calc R U . . .
H21 H 0.518598 0.868347 0.672258 0.073 Uiso 1 1 calc R U . . .
H22 H 0.657071 0.924831 0.679396 0.073 Uiso 1 1 calc R U . . .
C23 C 0.8351(14) 0.8324(12) 0.5430(11) 0.064(5) Uani 1 1 d . . . . .
H23 H 0.814613 0.876017 0.489667 0.096 Uiso 1 1 calc R U . . .
H24 H 0.880946 0.869648 0.587585 0.096 Uiso 1 1 calc R U . . .
H25 H 0.897503 0.774910 0.517742 0.096 Uiso 1 1 calc R U . . .
C24 C 0.7292(14) 0.7292(11) 0.6774(9) 0.051(4) Uani 1 1 d . . . . .
H26 H 0.641314 0.705938 0.711181 0.077 Uiso 1 1 calc R U . . .
H27 H 0.791554 0.671608 0.652322 0.077 Uiso 1 1 calc R U . . .
H28 H 0.774998 0.766346 0.722165 0.077 Uiso 1 1 calc R U . . .
C25 C 0.7394(13) 0.2614(10) 0.2406(8) 0.034(3) Uani 1 1 d . . . . .
C26 C 0.6412(14) 0.2645(10) 0.1780(9) 0.042(3) Uani 1 1 d . . . . .
H29 H 0.585918 0.324979 0.171432 0.050 Uiso 1 1 calc R U . . .
C27 C 0.6208(13) 0.1817(11) 0.1241(9) 0.043(4) Uani 1 1 d . . . . .
C28 C 0.7035(14) 0.0945(11) 0.1386(9) 0.047(4) Uani 1 1 d . . . . .
H30 H 0.692836 0.037282 0.101901 0.056 Uiso 1 1 calc R U . . .
C29 C 0.7984(14) 0.0857(11) 0.2017(10) 0.047(4) Uani 1 1 d . . . . .
C30 C 0.8176(13) 0.1723(10) 0.2525(9) 0.038(3) Uani 1 1 d . . . . .
H31 H 0.885107 0.169748 0.295446 0.046 Uiso 1 1 calc R U . . .
C31 C 0.5211(15) 0.1858(11) 0.0477(9) 0.046(4) Uani 1 1 d . . . . .
C32 C 0.4448(15) 0.2874(11) 0.0440(10) 0.052(4) Uani 1 1 d . . . . .
H32 H 0.513302 0.337840 0.029016 0.077 Uiso 1 1 calc R U . . .
H33 H 0.383681 0.288088 -0.005848 0.077 Uiso 1 1 calc R U . . .
H34 H 0.387995 0.302535 0.106448 0.077 Uiso 1 1 calc R U . . .
C33 C 0.6104(14) 0.1652(12) -0.0517(9) 0.059(4) Uani 1 1 d . . . . .
H35 H 0.661116 0.099282 -0.051174 0.088 Uiso 1 1 calc R U . . .
H36 H 0.548753 0.166765 -0.101331 0.088 Uiso 1 1 calc R U . . .
H37 H 0.677791 0.216416 -0.065563 0.088 Uiso 1 1 calc R U . . .
C34 C 0.4149(14) 0.1082(11) 0.0709(9) 0.050(4) Uani 1 1 d . . . . .
H38 H 0.464122 0.041962 0.073303 0.075 Uiso 1 1 calc R U . . .
H39 H 0.358043 0.123420 0.133280 0.075 Uiso 1 1 calc R U . . .
H40 H 0.353729 0.108973 0.020985 0.075 Uiso 1 1 calc R U . . .
C35 C 0.8827(16) -0.0121(11) 0.2167(10) 0.054(4) Uani 1 1 d . . . . .
C36 C 0.765(3) -0.0922(18) 0.2569(19) 0.067(5) Uani 0.616(14) 1 d . U P A 1
H41 H 0.712722 -0.068343 0.318300 0.101 Uiso 0.616(14) 1 calc R U P A 1
H42 H 0.700558 -0.097999 0.210094 0.101 Uiso 0.616(14) 1 calc R U P A 1
H43 H 0.813443 -0.157637 0.266195 0.101 Uiso 0.616(14) 1 calc R U P A 1
C37 C 0.978(3) -0.0075(19) 0.292(2) 0.066(5) Uani 0.616(14) 1 d . U P A 1
H44 H 0.924855 0.020424 0.351596 0.099 Uiso 0.616(14) 1 calc R U P A 1
H45 H 1.017815 -0.074939 0.304499 0.099 Uiso 0.616(14) 1 calc R U P A 1
H46 H 1.054810 0.034969 0.269184 0.099 Uiso 0.616(14) 1 calc R U P A 1
C38 C 0.956(3) -0.053(2) 0.125(2) 0.069(5) Uani 0.616(14) 1 d . U P A 1
H47 H 0.889867 -0.054686 0.078907 0.104 Uiso 0.616(14) 1 calc R U P A 1
H48 H 1.032194 -0.011322 0.100459 0.104 Uiso 0.616(14) 1 calc R U P A 1
H49 H 0.995199 -0.121230 0.135775 0.104 Uiso 0.616(14) 1 calc R U P A 1
C39 C 0.879(5) -0.093(3) 0.149(3) 0.067(5) Uani 0.384(14) 1 d . U P A 2
H50 H 0.882787 -0.065631 0.083491 0.101 Uiso 0.384(14) 1 calc R U P A 2
H51 H 0.960685 -0.140861 0.150908 0.101 Uiso 0.384(14) 1 calc R U P A 2
H52 H 0.792843 -0.127105 0.165666 0.101 Uiso 0.384(14) 1 calc R U P A 2
C40 C 0.879(5) -0.040(3) 0.312(3) 0.067(5) Uani 0.384(14) 1 d . U P A 2
H53 H 0.881229 0.019484 0.351028 0.100 Uiso 0.384(14) 1 calc R U P A 2
H54 H 0.791948 -0.072560 0.332998 0.100 Uiso 0.384(14) 1 calc R U P A 2
H55 H 0.959790 -0.086316 0.318240 0.100 Uiso 0.384(14) 1 calc R U P A 2
C41 C 1.052(4) 0.016(3) 0.191(3) 0.067(5) Uani 0.384(14) 1 d . U P A 2
H56 H 1.071492 0.037539 0.123986 0.101 Uiso 0.384(14) 1 calc R U P A 2
H57 H 1.069408 0.069687 0.233440 0.101 Uiso 0.384(14) 1 calc R U P A 2
H58 H 1.113895 -0.043398 0.201023 0.101 Uiso 0.384(14) 1 calc R U P A 2

loop_
_atom_site_aniso_label
_atom_site_aniso_U_11
_atom_site_aniso_U_22
_atom_site_aniso_U_33
_atom_site_aniso_U_23
_atom_site_aniso_U_13
_atom_site_aniso_U_12
Al1 0.033(2) 0.049(3) 0.029(2) -0.0016(19) 0.0016(17) 0.002(2)
Br1 0.0343(8) 0.0643(11) 0.0387(8) -0.0100(7) -0.0021(6) -0.0023(7)
Br2 0.0430(9) 0.0463(10) 0.0405(8) -0.0044(7) 0.0061(6) 0.0025(7)
C1 0.023(7) 0.037(8) 0.032(7) 0.004(6) 0.014(5) 0.006(6)
C2 0.040(8) 0.046(9) 0.031(7) 0.006(6) -0.001(6) 0.002(7)
C3 0.051(9) 0.041(9) 0.037(8) -0.014(7) 0.008(7) 0.003(7)
C4 0.041(9) 0.068(11) 0.028(7) 0.003(7) 0.007(6) 0.007(8)
C5 0.051(9) 0.039(9) 0.041(8) -0.004(7) -0.009(7) -0.004(7)
Fe1 0.0289(11) 0.0458(13) 0.0317(10) -0.0008(9) 0.0026(8) 0.0036(9)
C6 0.032(8) 0.043(9) 0.035(7) -0.005(6) -0.003(6) 0.005(6)
C7 0.037(8) 0.044(9) 0.026(7) 0.006(6) -0.008(6) 0.009(7)
C8 0.017(7) 0.047(9) 0.035(7) -0.002(6) 0.003(5) 0.002(6)
C9 0.035(8) 0.046(9) 0.034(7) -0.002(6) -0.004(6) 0.017(7)
C10 0.033(8) 0.047(9) 0.037(8) 0.003(7) -0.001(6) 0.009(7)
C11 0.039(8) 0.036(8) 0.040(8) -0.004(7) -0.008(6) -0.002(7)
C12 0.041(8) 0.043(9) 0.025(7) 0.004(6) -0.005(6) -0.008(7)
C13 0.039(8) 0.049(9) 0.029(7) -0.005(6) 0.001(6) 0.000(7)
C14 0.038(8) 0.049(9) 0.027(7) 0.000(6) 0.001(6) 0.008(7)
C15 0.040(8) 0.045(9) 0.037(8) 0.012(7) 0.001(6) -0.009(7)
C16 0.018(6) 0.029(8) 0.049(8) -0.004(6) 0.015(6) 0.006(6)
C17 0.029(7) 0.060(10) 0.025(7) -0.002(6) 0.000(6) 0.007(7)
C18 0.040(9) 0.068(11) 0.047(9) -0.009(8) -0.010(7) 0.012(8)
C19 0.047(9) 0.062(10) 0.041(8) 0.003(7) 0.000(7) 0.006(8)
C20 0.036(8) 0.069(10) 0.024(7) -0.005(7) 0.005(6) 0.003(7)
C21 0.040(8) 0.049(9) 0.042(8) -0.018(7) 0.001(6) 0.007(7)
C22 0.047(9) 0.062(10) 0.037(8) 0.001(7) 0.003(7) -0.011(8)
C23 0.038(9) 0.085(13) 0.068(11) -0.028(9) -0.001(8) -0.011(9)
C24 0.047(9) 0.064(11) 0.042(8) -0.013(8) -0.009(7) 0.006(8)
C25 0.032(7) 0.045(9) 0.025(7) 0.005(6) 0.001(6) -0.001(7)
C26 0.044(9) 0.039(9) 0.034(8) 0.002(7) 0.017(6) 0.004(7)
C27 0.034(8) 0.057(10) 0.034(8) 0.001(7) 0.011(6) -0.007(7)
C28 0.038(8) 0.056(10) 0.041(8) -0.010(7) 0.005(7) 0.006(7)
C29 0.041(9) 0.059(10) 0.041(8) -0.002(7) -0.012(7) 0.005(7)
C30 0.028(7) 0.056(10) 0.029(7) 0.006(7) 0.004(6) -0.011(7)
C31 0.052(9) 0.052(10) 0.036(8) 0.001(7) -0.011(7) -0.003(8)
C32 0.050(9) 0.057(10) 0.046(9) -0.001(8) -0.005(7) -0.001(8)
C33 0.037(9) 0.095(13) 0.042(9) 0.000(8) 0.004(7) -0.005(8)
C34 0.042(9) 0.069(11) 0.037(8) -0.022(7) -0.001(6) 0.004(8)
C35 0.058(10) 0.055(10) 0.048(9) -0.001(8) -0.012(8) 0.007(8)
C36 0.090(14) 0.041(10) 0.073(10) -0.007(8) -0.026(10) 0.007(9)
C37 0.089(14) 0.040(10) 0.072(10) -0.006(9) -0.025(10) 0.012(9)
C38 0.092(14) 0.043(10) 0.073(10) -0.006(8) -0.025(10) 0.012(9)
C39 0.090(14) 0.041(11) 0.073(10) -0.008(9) -0.027(10) 0.007(9)
C40 0.090(14) 0.041(11) 0.072(10) -0.008(9) -0.026(10) 0.009(9)
C41 0.090(14) 0.042(10) 0.071(10) -0.007(9) -0.026(10) 0.011(9)

loop_
_atom_type_symbol
_atom_type_description
_atom_type_scat_dispersion_real
_atom_type_scat_dispersion_imag
_atom_type_scat_source
C C 0.0033 0.0016 'International Tables Vol C Tables 4.2.6.8 and 6.1.1.4'
H H 0.0000 0.0000 'International Tables Vol C Tables 4.2.6.8 and 6.1.1.4'
Al Al 0.0645 0.0514 'International Tables Vol C Tables 4.2.6.8 and 6.1.1.4'
Fe Fe 0.3463 0.8444 'International Tables Vol C Tables 4.2.6.8 and 6.1.1.4'
Br Br -0.2901 2.4595 'International Tables Vol C Tables 4.2.6.8 and 6.1.1.4'

loop_
_geom_angle_atom_site_label_1
_geom_angle_atom_site_label_2
_geom_angle_atom_site_label_3
_geom_angle
_geom_angle_site_symmetry_1
_geom_angle_site_symmetry_3
_geom_angle_publ_flag
C1 Al1 C1 99.5(4) . 2_765 ?
C1 Al1 Br2 114.9(4) . . ?
C1 Al1 Br2 104.7(4) 2_765 . ?
C1 Al1 Br1 110.1(4) . . ?
C1 Al1 Br1 107.6(4) 2_765 . ?
Br2 Al1 Br1 117.88(18) . . ?
C1 Al1 Al1 51.7(3) . 2_765 ?
C1 Al1 Al1 47.8(3) 2_765 2_765 ?
Br2 Al1 Al1 121.2(2) . 2_765 ?
Br1 Al1 Al1 119.9(2) . 2_765 ?
C5 C1 C2 105.7(10) . . ?
C5 C1 Al1 127.3(10) . . ?
C2 C1 Al1 119.7(9) . . ?
C5 C1 Fe1 68.5(7) . . ?
C2 C1 Fe1 67.5(6) . . ?
Al1 C1 Fe1 104.4(5) . . ?
C5 C1 Al1 107.6(9) . 2_765 ?
C2 C1 Al1 111.5(8) . 2_765 ?
Al1 C1 Al1 80.5(4) . 2_765 ?
Fe1 C1 Al1 174.9(7) . 2_765 ?
C3 C2 C1 107.4(11) . . ?
C3 C2 Fe1 69.5(8) . . ?
C1 C2 Fe1 70.6(7) . . ?
C4 C3 C2 107.8(12) . . ?
C4 C3 Fe1 69.7(8) . . ?
C2 C3 Fe1 69.8(8) . . ?
C3 C4 C5 109.5(12) . . ?
C3 C4 Fe1 70.6(8) . . ?
C5 C4 Fe1 70.0(8) . . ?
C1 C5 C4 109.6(12) . . ?
C1 C5 Fe1 72.2(7) . . ?
C4 C5 Fe1 69.4(7) . . ?
C4 Fe1 C10 152.4(5) . . ?
C4 Fe1 C7 102.6(5) . . ?
C10 Fe1 C7 68.0(5) . . ?
C4 Fe1 C5 40.6(5) . . ?
C10 Fe1 C5 166.1(5) . . ?
C7 Fe1 C5 120.4(5) . . ?
C4 Fe1 C3 39.7(5) . . ?
C10 Fe1 C3 119.7(5) . . ?
C7 Fe1 C3 116.9(5) . . ?
C5 Fe1 C3 68.0(5) . . ?
C4 Fe1 C2 67.6(5) . . ?
C10 Fe1 C2 109.4(5) . . ?
C7 Fe1 C2 154.7(5) . . ?
C5 Fe1 C2 68.1(5) . . ?
C3 Fe1 C2 40.8(5) . . ?
C4 Fe1 C9 161.0(6) . . ?
C10 Fe1 C9 40.5(5) . . ?
C7 Fe1 C9 67.0(5) . . ?
C5 Fe1 C9 129.7(5) . . ?
C3 Fe1 C9 159.0(5) . . ?
C2 Fe1 C9 128.4(5) . . ?
C4 Fe1 C6 115.2(5) . . ?
C10 Fe1 C6 41.1(5) . . ?
C7 Fe1 C6 39.9(5) . . ?
C5 Fe1 C6 152.2(5) . . ?
C3 Fe1 C6 101.5(5) . . ?
C2 Fe1 C6 121.3(5) . . ?
C9 Fe1 C6 67.8(5) . . ?
C4 Fe1 C8 122.0(5) . . ?
C10 Fe1 C8 68.4(5) . . ?
C7 Fe1 C8 40.2(4) . . ?
C5 Fe1 C8 110.1(5) . . ?
C3 Fe1 C8 154.3(5) . . ?
C2 Fe1 C8 164.4(5) . . ?
C9 Fe1 C8 40.0(5) . . ?
C6 Fe1 C8 67.9(5) . . ?
C4 Fe1 C1 67.5(5) . . ?
C10 Fe1 C1 129.8(5) . . ?
C7 Fe1 C1 157.7(5) . . ?
C5 Fe1 C1 39.3(5) . . ?
C3 Fe1 C1 69.0(5) . . ?
C2 Fe1 C1 41.9(5) . . ?
C9 Fe1 C1 115.9(5) . . ?
C6 Fe1 C1 162.3(5) . . ?
C8 Fe1 C1 126.9(5) . . ?
C7 C6 C10 106.9(11) . . ?
C7 C6 C11 127.4(11) . . ?
C10 C6 C11 125.6(12) . . ?
C7 C6 Fe1 69.2(7) . . ?
C10 C6 Fe1 68.5(7) . . ?
C11 C6 Fe1 123.9(9) . . ?
C6 C7 C8 110.4(11) . . ?
C6 C7 Fe1 70.9(7) . . ?
C8 C7 Fe1 71.4(7) . . ?
C9 C8 C7 106.1(11) . . ?
C9 C8 C25 128.1(11) . . ?
C7 C8 C25 125.8(11) . . ?
C9 C8 Fe1 69.2(7) . . ?
C7 C8 Fe1 68.4(7) . . ?
C25 C8 Fe1 125.2(9) . . ?
C8 C9 C10 109.5(11) . . ?
C8 C9 Fe1 70.8(7) . . ?
C10 C9 Fe1 69.0(7) . . ?
C9 C10 C6 107.0(12) . . ?
C9 C10 Fe1 70.5(7) . . ?
C6 C10 Fe1 70.3(7) . . ?
C16 C11 C12 118.8(12) . . ?
C16 C11 C6 122.6(12) . . ?
C12 C11 C6 118.6(11) . . ?
C11 C12 C13 121.7(12) . . ?
C14 C13 C12 116.6(12) . . ?
C14 C13 C17 123.4(12) . . ?
C12 C13 C17 120.0(11) . . ?
C13 C14 C15 124.0(13) . . ?
C16 C15 C14 115.7(12) . . ?
C16 C15 C21 120.8(12) . . ?
C14 C15 C21 123.5(12) . . ?
C11 C16 C15 123.1(12) . . ?
C19 C17 C13 108.0(10) . . ?
C19 C17 C20 108.2(11) . . ?
C13 C17 C20 112.3(11) . . ?
C19 C17 C18 108.8(11) . . ?
C13 C17 C18 110.6(11) . . ?
C20 C17 C18 109.0(10) . . ?
C24 C21 C23 109.6(12) . . ?
C24 C21 C15 109.3(11) . . ?
C23 C21 C15 108.7(11) . . ?
C24 C21 C22 109.1(11) . . ?
C23 C21 C22 107.1(11) . . ?
C15 C21 C22 112.9(11) . . ?
C26 C25 C30 119.2(12) . . ?
C26 C25 C8 118.5(12) . . ?
C30 C25 C8 122.2(12) . . ?
C25 C26 C27 122.1(13) . . ?
C26 C27 C28 116.0(13) . . ?
C26 C27 C31 123.0(13) . . ?
C28 C27 C31 120.9(13) . . ?
C29 C28 C27 124.6(14) . . ?
C28 C29 C30 117.0(13) . . ?
C28 C29 C35 122.4(13) . . ?
C30 C29 C35 120.6(12) . . ?
C25 C30 C29 121.0(12) . . ?
C32 C31 C34 109.3(12) . . ?
C32 C31 C27 111.4(12) . . ?
C34 C31 C27 109.4(11) . . ?
C32 C31 C33 107.9(11) . . ?
C34 C31 C33 110.7(11) . . ?
C27 C31 C33 108.2(11) . . ?
C40 C35 C39 116(3) . . ?
C38 C35 C37 112.5(19) . . ?
C40 C35 C29 114(2) . . ?
C39 C35 C29 118(2) . . ?
C38 C35 C29 111.5(15) . . ?
C37 C35 C29 114.4(14) . . ?
C38 C35 C36 105.8(17) . . ?
C37 C35 C36 106.3(17) . . ?
C29 C35 C36 105.6(14) . . ?
C40 C35 C41 100(3) . . ?
C39 C35 C41 101(3) . . ?
C29 C35 C41 104.4(17) . . ?

loop_
_geom_bond_atom_site_label_1
_geom_bond_atom_site_label_2
_geom_bond_distance
_geom_bond_site_symmetry_2
_geom_bond_publ_flag
Al1 C1 2.033(12) . ?
Al1 C1 2.156(12) 2_765 ?
Al1 Br2 2.264(4) . ?
Al1 Br1 2.293(4) . ?
Al1 Al1 2.708(8) 2_765 ?
C1 C5 1.393(17) . ?
C1 C2 1.482(17) . ?
C1 Fe1 2.092(11) . ?
C2 C3 1.427(17) . ?
C2 Fe1 2.050(13) . ?
C3 C4 1.384(18) . ?
C3 Fe1 2.046(14) . ?
C4 C5 1.415(18) . ?
C4 Fe1 2.035(14) . ?
C5 Fe1 2.044(13) . ?
Fe1 C10 2.041(13) . ?
Fe1 C7 2.044(12) . ?
Fe1 C9 2.062(12) . ?
Fe1 C6 2.066(12) . ?
Fe1 C8 2.083(13) . ?
C6 C7 1.401(17) . ?
C6 C10 1.444(17) . ?
C6 C11 1.490(17) . ?
C7 C8 1.419(16) . ?
C8 C9 1.418(17) . ?
C8 C25 1.471(17) . ?
C9 C10 1.419(17) . ?
C11 C16 1.369(16) . ?
C11 C12 1.388(17) . ?
C12 C13 1.404(17) . ?
C13 C14 1.382(17) . ?
C13 C17 1.525(17) . ?
C14 C15 1.408(17) . ?
C15 C16 1.393(17) . ?
C15 C21 1.529(18) . ?
C17 C19 1.514(16) . ?
C17 C20 1.531(17) . ?
C17 C18 1.553(18) . ?
C21 C24 1.501(18) . ?
C21 C23 1.528(18) . ?
C21 C22 1.541(17) . ?
C25 C26 1.383(17) . ?
C25 C30 1.389(17) . ?
C26 C27 1.394(18) . ?
C27 C28 1.399(18) . ?
C27 C31 1.542(18) . ?
C28 C29 1.364(17) . ?
C29 C30 1.409(18) . ?
C29 C35 1.523(19) . ?
C31 C32 1.507(18) . ?
C31 C34 1.514(18) . ?
C31 C33 1.548(18) . ?
C35 C40 1.38(4) . ?
C35 C39 1.46(4) . ?
C35 C38 1.47(3) . ?
C35 C37 1.51(3) . ?
C35 C36 1.65(3) . ?
C35 C41 1.69(4) . ?

loop_
_geom_torsion_atom_site_label_1
_geom_torsion_atom_site_label_2
_geom_torsion_atom_site_label_3
_geom_torsion_atom_site_label_4
_geom_torsion
_geom_torsion_site_symmetry_1
_geom_torsion_site_symmetry_2
_geom_torsion_site_symmetry_3
_geom_torsion_site_symmetry_4
_geom_torsion_publ_flag
C5 C1 C2 C3 -1.9(14) . . . . ?
Al1 C1 C2 C3 -154.2(9) . . . . ?
Fe1 C1 C2 C3 -60.0(9) . . . . ?
Al1 C1 C2 C3 114.7(9) 2_765 . . . ?
C5 C1 C2 Fe1 58.0(8) . . . . ?
Al1 C1 C2 Fe1 -94.2(8) . . . . ?
Al1 C1 C2 Fe1 174.7(7) 2_765 . . . ?
C1 C2 C3 C4 1.1(14) . . . . ?
Fe1 C2 C3 C4 -59.6(9) . . . . ?
C1 C2 C3 Fe1 60.7(8) . . . . ?
C2 C3 C4 C5 0.2(15) . . . . ?
Fe1 C3 C4 C5 -59.4(9) . . . . ?
C2 C3 C4 Fe1 59.6(9) . . . . ?
C2 C1 C5 C4 2.1(14) . . . . ?
Al1 C1 C5 C4 151.5(10) . . . . ?
Fe1 C1 C5 C4 59.5(9) . . . . ?
Al1 C1 C5 C4 -117.1(10) 2_765 . . . ?
C2 C1 C5 Fe1 -57.4(8) . . . . ?
Al1 C1 C5 Fe1 92.0(9) . . . . ?
Al1 C1 C5 Fe1 -176.7(7) 2_765 . . . ?
C3 C4 C5 C1 -1.5(15) . . . . ?
Fe1 C4 C5 C1 -61.3(9) . . . . ?
C3 C4 C5 Fe1 59.8(10) . . . . ?
C10 C6 C7 C8 2.4(14) . . . . ?
C11 C6 C7 C8 178.1(12) . . . . ?
Fe1 C6 C7 C8 60.7(9) . . . . ?
C10 C6 C7 Fe1 -58.4(8) . . . . ?
C11 C6 C7 Fe1 117.4(13) . . . . ?
C6 C7 C8 C9 -1.2(14) . . . . ?
Fe1 C7 C8 C9 59.2(8) . . . . ?
C6 C7 C8 C25 -179.0(11) . . . . ?
Fe1 C7 C8 C25 -118.6(12) . . . . ?
C6 C7 C8 Fe1 -60.4(9) . . . . ?
C7 C8 C9 C10 -0.4(14) . . . . ?
C25 C8 C9 C10 177.3(12) . . . . ?
Fe1 C8 C9 C10 58.3(9) . . . . ?
C7 C8 C9 Fe1 -58.7(8) . . . . ?
C25 C8 C9 Fe1 119.0(13) . . . . ?
C8 C9 C10 C6 1.9(14) . . . . ?
Fe1 C9 C10 C6 61.2(8) . . . . ?
C8 C9 C10 Fe1 -59.4(9) . . . . ?
C7 C6 C10 C9 -2.5(14) . . . . ?
C11 C6 C10 C9 -178.4(12) . . . . ?
Fe1 C6 C10 C9 -61.3(8) . . . . ?
C7 C6 C10 Fe1 58.8(8) . . . . ?
C11 C6 C10 Fe1 -117.1(12) . . . . ?
C7 C6 C11 C16 156.6(13) . . . . ?
C10 C6 C11 C16 -28(2) . . . . ?
Fe1 C6 C11 C16 -114.8(12) . . . . ?
C7 C6 C11 C12 -24.5(19) . . . . ?
C10 C6 C11 C12 150.5(12) . . . . ?
Fe1 C6 C11 C12 64.1(15) . . . . ?
C16 C11 C12 C13 1.5(19) . . . . ?
C6 C11 C12 C13 -177.5(11) . . . . ?
C11 C12 C13 C14 -2.9(18) . . . . ?
C11 C12 C13 C17 176.2(11) . . . . ?
C12 C13 C14 C15 2.1(19) . . . . ?
C17 C13 C14 C15 -177.0(12) . . . . ?
C13 C14 C15 C16 0.1(19) . . . . ?
C13 C14 C15 C21 179.3(12) . . . . ?
C12 C11 C16 C15 1.1(19) . . . . ?
C6 C11 C16 C15 179.9(12) . . . . ?
C14 C15 C16 C11 -1.8(18) . . . . ?
C21 C15 C16 C11 179.0(12) . . . . ?
C14 C13 C17 C19 115.5(14) . . . . ?
C12 C13 C17 C19 -63.6(16) . . . . ?
C14 C13 C17 C20 -3.7(18) . . . . ?
C12 C13 C17 C20 177.2(11) . . . . ?
C14 C13 C17 C18 -125.6(13) . . . . ?
C12 C13 C17 C18 55.3(15) . . . . ?
C16 C15 C21 C24 -59.9(15) . . . . ?
C14 C15 C21 C24 121.1(13) . . . . ?
C16 C15 C21 C23 59.8(16) . . . . ?
C14 C15 C21 C23 -119.3(14) . . . . ?
C16 C15 C21 C22 178.6(11) . . . . ?
C14 C15 C21 C22 -0.5(18) . . . . ?
C9 C8 C25 C26 -133.0(13) . . . . ?
C7 C8 C25 C26 44.3(18) . . . . ?
Fe1 C8 C25 C26 -43.0(15) . . . . ?
C9 C8 C25 C30 43.7(19) . . . . ?
C7 C8 C25 C30 -138.9(13) . . . . ?
Fe1 C8 C25 C30 133.8(10) . . . . ?
C30 C25 C26 C27 -1.8(18) . . . . ?
C8 C25 C26 C27 175.1(11) . . . . ?
C25 C26 C27 C28 1.3(18) . . . . ?
C25 C26 C27 C31 -174.7(11) . . . . ?
C26 C27 C28 C29 1.1(19) . . . . ?
C31 C27 C28 C29 177.2(13) . . . . ?
C27 C28 C29 C30 -3(2) . . . . ?
C27 C28 C29 C35 178.1(13) . . . . ?
C26 C25 C30 C29 0.1(18) . . . . ?
C8 C25 C30 C29 -176.7(11) . . . . ?
C28 C29 C30 C25 2.1(19) . . . . ?
C35 C29 C30 C25 -178.8(12) . . . . ?
C26 C27 C31 C32 -3.3(17) . . . . ?
C28 C27 C31 C32 -179.1(12) . . . . ?
C26 C27 C31 C34 -124.2(13) . . . . ?
C28 C27 C31 C34 60.0(16) . . . . ?
C26 C27 C31 C33 115.1(14) . . . . ?
C28 C27 C31 C33 -60.7(16) . . . . ?
C28 C29 C35 C40 -130(3) . . . . ?
C30 C29 C35 C40 51(3) . . . . ?
C28 C29 C35 C39 11(3) . . . . ?
C30 C29 C35 C39 -168(3) . . . . ?
C28 C29 C35 C38 53(2) . . . . ?
C30 C29 C35 C38 -126.0(18) . . . . ?
C28 C29 C35 C37 -177.9(18) . . . . ?
C30 C29 C35 C37 3(2) . . . . ?
C28 C29 C35 C36 -61.4(18) . . . . ?
C30 C29 C35 C36 119.5(15) . . . . ?
C28 C29 C35 C41 122.3(19) . . . . ?
C30 C29 C35 C41 -57(2) . . . . ?
